data_1573003
loop_
_publ_author_name
'Liu, Lu-Lu'
'Xu, Zi-Yu'
'Yi, Peng'
'Chen, Chao-Qin'
'Lang, Zhong-Ling'
'Yang, Peng'

_publ_section_title
;
 Making an inverted Keggin ion lacunary.
;
_journal_issue 41
_journal_name_full 'Chemical science'
_journal_page_first 16977
_journal_page_last 16986
_journal_paper_doi 10.1039/d4sc04634j
_journal_volume 15
_journal_year 2024
_chemical_formula_moiety 'C18 H21 As3 Mo10 N3 O41 Se, 0.125[], 0.125[]'
_chemical_formula_sum 'C18 H21 As3 Mo10 N3 O41 Se'
_chemical_formula_weight 2198.50
_space_group_crystal_system orthorhombic
_space_group_IT_number 60
_space_group_name_Hall '-P 2n 2ab'
_space_group_name_H-M_alt 'P b c n'
_atom_sites_solution_hydrogens geom
_atom_sites_solution_primary dual
_audit_creation_date 2024-05-15
_audit_creation_method
;
Olex2 1.5
(compiled 2023.08.24 svn.re1ec1418 for OlexSys, GUI svn.r6817)
;
_audit_update_record
;
2024-07-03 deposited with the CCDC.	2024-09-16 downloaded from the CCDC.
;
_cell_angle_alpha 90
_cell_angle_beta 90
_cell_angle_gamma 90
_cell_formula_units_Z 8
_cell_length_a 31.326(3)
_cell_length_b 23.4652(19)
_cell_length_c 24.275(2)
_cell_measurement_reflns_used 9112
_cell_measurement_temperature 150.00
_cell_measurement_theta_max 28.293
_cell_measurement_theta_min 2.414
_cell_volume 17844(3)
_computing_cell_refinement 'SAINT V8.38A (Bruker, 2018)'
_computing_data_reduction 'SAINT V8.38A (Bruker, 2018)'
_computing_molecular_graphics 'Olex2 1.5 (Dolomanov et al., 2009)'
_computing_publication_material 'Olex2 1.5 (Dolomanov et al., 2009)'
_computing_structure_refinement 'SHELXL 2018/3 (Sheldrick, 2015)'
_computing_structure_solution 'SHELXT 2018/2 (Sheldrick, 2018)'
_diffrn_ambient_temperature 150.00
_diffrn_measured_fraction_theta_full 0.999
_diffrn_measured_fraction_theta_max 0.999
_diffrn_measurement_device_type 'Bruker D8 VENTURE'
_diffrn_radiation_type MoK\a
_diffrn_radiation_wavelength 0.71073
_diffrn_reflns_av_R_equivalents 0.2492
_diffrn_reflns_av_unetI/netI 0.1034
_diffrn_reflns_Laue_measured_fraction_full 0.999
_diffrn_reflns_Laue_measured_fraction_max 0.999
_diffrn_reflns_limit_h_max 36
_diffrn_reflns_limit_h_min -37
_diffrn_reflns_limit_k_max 27
_diffrn_reflns_limit_k_min -27
_diffrn_reflns_limit_l_max 28
_diffrn_reflns_limit_l_min -27
_diffrn_reflns_number 136137
_diffrn_reflns_point_group_measured_fraction_full 0.999
_diffrn_reflns_point_group_measured_fraction_max 0.999
_diffrn_reflns_theta_full 25.000
_diffrn_reflns_theta_max 25.000
_diffrn_reflns_theta_min 2.123
_diffrn_source_current 1.4
_diffrn_source_power 0.07
_diffrn_source_voltage 50.0
_exptl_absorpt_coefficient_mu 2.931
_exptl_absorpt_correction_T_max 0.7457
_exptl_absorpt_correction_T_min 0.4463
_exptl_absorpt_correction_type multi-scan
_exptl_absorpt_process_details
;
SADABS-2016/2 (Bruker,2016/2) was used for absorption correction.
wR2(int) was 0.1640 before and 0.0448 after correction.
The Ratio of minimum to maximum transmission is 0.5985.
The \l/2 correction factor is Not present.
;
_exptl_crystal_colour 'clear light colourless'
_exptl_crystal_colour_lustre clear
_exptl_crystal_colour_modifier light
_exptl_crystal_colour_primary colourless
_exptl_crystal_density_diffrn 1.637
_exptl_crystal_description block
_exptl_crystal_F_000 8248
_exptl_crystal_size_max 0.1
_exptl_crystal_size_mid 0.05
_exptl_crystal_size_min 0.05
_refine_diff_density_max 1.875
_refine_diff_density_min -1.870
_refine_diff_density_rms 0.240
_refine_ls_extinction_method none
_refine_ls_goodness_of_fit_ref 1.078
_refine_ls_hydrogen_treatment constr
_refine_ls_matrix_type full
_refine_ls_number_parameters 688
_refine_ls_number_reflns 15705
_refine_ls_number_restraints 270
_refine_ls_restrained_S_all 1.076
_refine_ls_R_factor_all 0.0759
_refine_ls_R_factor_gt 0.0619
_refine_ls_shift/su_max 0.001
_refine_ls_shift/su_mean 0.000
_refine_ls_structure_factor_coef Fsqd
_refine_ls_weighting_details 'w=1/[\s^2^(Fo^2^)+(0.0922P)^2^] where P=(Fo^2^+2Fc^2^)/3'
_refine_ls_weighting_scheme calc
_refine_ls_wR_factor_gt 0.1647
_refine_ls_wR_factor_ref 0.1721
_reflns_Friedel_coverage 0.000
_reflns_number_gt 12345
_reflns_number_total 15705
_reflns_threshold_expression 'I > 2\s(I)'
_cod_data_source_file d4sc04634j2.cif
_cod_data_source_block SeMo-1
_cod_database_code 1573003
_shelx_shelxl_version_number 2018/3
_shelx_space_group_comment
;
The symmetry employed for this shelxl refinement is uniquely defined
by the following loop, which should always be used as a source of
symmetry information in preference to the above space-group names.
They are only intended as comments.
;
_shelx_estimated_absorpt_t_max 0.867
_shelx_estimated_absorpt_t_min 0.758
_olex2_refinement_description
;
1. Fixed Uiso
 At 1.2 times of:
  All C(H) groups, All N(H,H,H) groups
2. Uiso/Uaniso restraints and constraints
Uanis(O00F) \\sim Ueq, Uanis(O1) \\sim Ueq, Uanis(O2) \\sim Ueq, Uanis(O3)
\\sim Ueq, Uanis(O4) \\sim Ueq, Uanis(O5) \\sim Ueq, Uanis(O6) \\sim Ueq,
Uanis(O7) \\sim Ueq, Uanis(O8) \\sim Ueq, Uanis(O9) \\sim Ueq, Uanis(O10) \\sim
Ueq, Uanis(O11) \\sim Ueq, Uanis(O12) \\sim Ueq, Uanis(O13) \\sim Ueq,
Uanis(O14) \\sim Ueq, Uanis(O15) \\sim Ueq, Uanis(O16) \\sim Ueq, Uanis(O17)
\\sim Ueq, Uanis(O18) \\sim Ueq, Uanis(O19) \\sim Ueq, Uanis(O20) \\sim Ueq,
Uanis(O21) \\sim Ueq, Uanis(O22) \\sim Ueq, Uanis(O23) \\sim Ueq, Uanis(O24)
\\sim Ueq, Uanis(O25) \\sim Ueq, Uanis(O26) \\sim Ueq, Uanis(O27) \\sim Ueq,
Uanis(O28) \\sim Ueq, Uanis(O29) \\sim Ueq, Uanis(O30) \\sim Ueq, Uanis(O31)
\\sim Ueq, Uanis(O32) \\sim Ueq, Uanis(O33) \\sim Ueq, Uanis(O34) \\sim Ueq,
Uanis(O35) \\sim Ueq, Uanis(O36) \\sim Ueq, Uanis(O37) \\sim Ueq, Uanis(O38)
\\sim Ueq, Uanis(O39) \\sim Ueq, Uanis(O40) \\sim Ueq, Uanis(C12) \\sim Ueq,
Uanis(C11) \\sim Ueq, Uanis(C9) \\sim Ueq, Uanis(C8) \\sim Ueq: with sigma of
0.005 and sigma for terminal atoms of 0.01
3.a Aromatic/amide H refined with riding coordinates:
 C2(H2), C3(H3), C5(H5), C6(H6), C8(H8), C9(H9), C11(H11), C12(H12), C14(H14),
 C15(H15), C17(H17), C18(H18)
3.b Idealised Me refined as rotating group:
 N1(H1a,H1b,H1c), N2(H2a,H2b,H2c), N3(H3a,H3b,H3c)
;
_platon_squeeze_void_probe_radius 1.20
_olex2_submission_special_instructions 'No special instructions were received'

loop_
_space_group_symop_operation_xyz
'x, y, z'
'-x+1/2, -y+1/2, z+1/2'
'-x, y, -z+1/2'
'x+1/2, -y+1/2, -z'
'-x, -y, -z'
'x-1/2, y-1/2, -z-1/2'
'x, -y, z-1/2'
'-x-1/2, y-1/2, z'

loop_
_atom_site_label
_atom_site_type_symbol
_atom_site_fract_x
_atom_site_fract_y
_atom_site_fract_z
_atom_site_U_iso_or_equiv
_atom_site_adp_type
_atom_site_occupancy
_atom_site_site_symmetry_order
_atom_site_calc_flag
_atom_site_refinement_flags_posn
_atom_site_refinement_flags_adp
_atom_site_refinement_flags_occupancy
_atom_site_disorder_assembly
_atom_site_disorder_group
Mo1 Mo 0.32433(2) 0.80640(3) 0.33167(2) 0.02385(16) Uani 1 1 d . . . . .
Mo2 Mo 0.40640(2) 0.80224(3) 0.44378(2) 0.02590(16) Uani 1 1 d . . . . .
Mo3 Mo 0.40615(2) 0.70232(3) 0.53945(2) 0.02589(16) Uani 1 1 d . . . . .
Mo4 Mo 0.31619(2) 0.59692(3) 0.54537(2) 0.02210(15) Uani 1 1 d . . . . .
Mo5 Mo 0.23883(2) 0.60071(3) 0.44558(2) 0.02176(15) Uani 1 1 d . . . . .
Mo6 Mo 0.31193(2) 0.49293(3) 0.44761(2) 0.02164(15) Uani 1 1 d . . . . .
Mo7 Mo 0.40039(2) 0.48814(3) 0.34432(2) 0.02325(15) Uani 1 1 d . . . . .
Mo8 Mo 0.41166(2) 0.58903(3) 0.25023(2) 0.02185(15) Uani 1 1 d . . . . .
Mo9 Mo 0.32593(2) 0.69849(3) 0.23775(2) 0.02213(15) Uani 1 1 d . . . . .
Mo10 Mo 0.24495(2) 0.70687(3) 0.33240(2) 0.02279(15) Uani 1 1 d . . . . .
Se1 Se 0.39271(2) 0.68854(3) 0.35452(3) 0.02447(17) Uani 1 1 d . . . . .
As1 As 0.30904(2) 0.72122(3) 0.45656(3) 0.02046(17) Uani 1 1 d . . . . .
As2 As 0.40766(2) 0.57008(3) 0.46897(3) 0.02109(17) Uani 1 1 d . . . . .
As3 As 0.30819(2) 0.57754(3) 0.32595(3) 0.01846(16) Uani 1 1 d . . . . .
O00F O 0.23287(14) 0.65416(19) 0.38883(17) 0.0226(10) Uani 1 1 d . U . . .
O1 O 0.29810(14) 0.73554(19) 0.38967(17) 0.0212(10) Uani 1 1 d . U . . .
O2 O 0.36214(14) 0.72811(19) 0.46558(17) 0.0218(10) Uani 1 1 d . U . . .
O3 O 0.29517(14) 0.65403(19) 0.47222(17) 0.0226(10) Uani 1 1 d . U . . .
O4 O 0.35404(14) 0.56309(19) 0.47571(17) 0.0222(10) Uani 1 1 d . U . . .
O5 O 0.42256(14) 0.6369(2) 0.47920(19) 0.0267(11) Uani 1 1 d . U . . .
O6 O 0.42036(14) 0.5517(2) 0.40454(17) 0.0228(10) Uani 1 1 d . U . . .
O7 O 0.29982(14) 0.64631(19) 0.31080(17) 0.0203(10) Uani 1 1 d . U . . .
O8 O 0.29346(13) 0.56600(19) 0.39183(17) 0.0197(10) Uani 1 1 d . U . . .
O9 O 0.36112(13) 0.56580(19) 0.31695(17) 0.0210(10) Uani 1 1 d . U . . .
O10 O 0.36503(14) 0.73139(19) 0.30784(17) 0.0230(10) Uani 1 1 d . U . . .
O11 O 0.42486(14) 0.73911(19) 0.38064(18) 0.0235(10) Uani 1 1 d . U . . .
O12 O 0.42661(15) 0.6543(2) 0.31166(18) 0.0260(11) Uani 1 1 d . U . . .
O13 O 0.28178(16) 0.8474(2) 0.35005(18) 0.0290(11) Uani 1 1 d . U . . .
O14 O 0.34529(16) 0.8432(2) 0.2780(2) 0.0324(12) Uani 1 1 d . U . . .
O15 O 0.38375(17) 0.8441(2) 0.49273(19) 0.0344(12) Uani 1 1 d . U . . .
O16 O 0.44875(17) 0.8423(2) 0.4208(2) 0.0397(13) Uani 1 1 d . U . . .
O17 O 0.38233(17) 0.7547(2) 0.57858(19) 0.0360(12) Uani 1 1 d . U . . .
O18 O 0.44503(17) 0.6788(2) 0.5821(2) 0.0396(13) Uani 1 1 d . U . . .
O19 O 0.27454(16) 0.6245(2) 0.58183(18) 0.0297(11) Uani 1 1 d . U . . .
O20 O 0.33190(16) 0.5403(2) 0.58550(18) 0.0304(11) Uani 1 1 d . U . . .
O21 O 0.32751(16) 0.4530(2) 0.50270(18) 0.0296(11) Uani 1 1 d . U . . .
O22 O 0.26890(15) 0.4559(2) 0.42426(19) 0.0266(11) Uani 1 1 d . U . . .
O23 O 0.20935(15) 0.6303(2) 0.49680(19) 0.0331(12) Uani 1 1 d . U . . .
O24 O 0.20651(14) 0.5471(2) 0.42270(18) 0.0264(11) Uani 1 1 d . U . . .
O25 O 0.43751(16) 0.4408(2) 0.3675(2) 0.0352(12) Uani 1 1 d . U . . .
O26 O 0.37696(15) 0.4517(2) 0.29127(18) 0.0289(11) Uani 1 1 d . U . . .
O27 O 0.45638(14) 0.6123(2) 0.21728(19) 0.0295(11) Uani 1 1 d . U . . .
O28 O 0.39193(15) 0.5394(2) 0.20452(18) 0.0277(11) Uani 1 1 d . U . . .
O29 O 0.28574(15) 0.6699(2) 0.20040(19) 0.0310(12) Uani 1 1 d . U . . .
O30 O 0.34400(16) 0.7521(2) 0.19656(19) 0.0338(12) Uani 1 1 d . U . . .
O31 O 0.21566(15) 0.6799(2) 0.27957(19) 0.0331(12) Uani 1 1 d . U . . .
O32 O 0.21534(15) 0.7633(2) 0.3532(2) 0.0339(12) Uani 1 1 d . U . . .
O33 O 0.28728(14) 0.75120(19) 0.28569(17) 0.0233(10) Uani 1 1 d . U . . .
O34 O 0.36216(15) 0.8193(2) 0.38895(18) 0.0264(11) Uani 1 1 d . U . . .
O35 O 0.43785(15) 0.7514(2) 0.49252(18) 0.0272(11) Uani 1 1 d . U . . .
O36 O 0.35932(15) 0.6484(2) 0.55474(18) 0.0265(11) Uani 1 1 d . U . . .
O37 O 0.27651(14) 0.54967(19) 0.49351(16) 0.0201(10) Uani 1 1 d . U . . .
O38 O 0.35356(15) 0.4763(2) 0.39580(18) 0.0259(11) Uani 1 1 d . U . . .
O39 O 0.43759(14) 0.5359(2) 0.30022(18) 0.0249(11) Uani 1 1 d . U . . .
O40 O 0.36780(15) 0.64426(19) 0.23132(18) 0.0242(10) Uani 1 1 d . U . . .
N1 N 0.2435(2) 0.9028(3) 0.6138(2) 0.0378(16) Uani 1 1 d . . . . .
H1A H 0.250948 0.936678 0.598311 0.045 Uiso 1 1 calc R U . . .
H1B H 0.257416 0.898411 0.646368 0.045 Uiso 1 1 calc R U . . .
H1C H 0.214792 0.902202 0.619752 0.045 Uiso 1 1 calc R U . . .
N2 N 0.50075(17) 0.4024(3) 0.6200(2) 0.0278(14) Uani 1 1 d . . . . .
H2A H 0.497936 0.366403 0.606610 0.033 Uiso 1 1 calc R U . . .
H2B H 0.490408 0.403825 0.655030 0.033 Uiso 1 1 calc R U . . .
H2C H 0.528825 0.412400 0.620089 0.033 Uiso 1 1 calc R U . . .
N3 N 0.2093(2) 0.4191(3) 0.1732(2) 0.0362(16) Uani 1 1 d . . . . .
H3A H 0.216432 0.428518 0.137993 0.043 Uiso 1 1 calc R U . . .
H3B H 0.180591 0.423165 0.177759 0.043 Uiso 1 1 calc R U . . .
H3C H 0.216768 0.382256 0.179796 0.043 Uiso 1 1 calc R U . . .
C1 C 0.2821(2) 0.7743(3) 0.5048(3) 0.0228(15) Uani 1 1 d . . . . .
C2 C 0.2634(2) 0.8232(3) 0.4839(3) 0.0335(18) Uani 1 1 d . . . . .
H2 H 0.259539 0.827716 0.445296 0.040 Uiso 1 1 calc R U . . .
C3 C 0.2505(3) 0.8653(4) 0.5197(3) 0.040(2) Uani 1 1 d . . . . .
H3 H 0.238759 0.899863 0.506265 0.048 Uiso 1 1 calc R U . . .
C4 C 0.2551(2) 0.8562(3) 0.5765(3) 0.0313(17) Uani 1 1 d . . . . .
C5 C 0.2717(3) 0.8074(3) 0.5971(3) 0.0369(19) Uani 1 1 d . . . . .
H5 H 0.273906 0.802173 0.635755 0.044 Uiso 1 1 calc R U . . .
C6 C 0.2857(2) 0.7646(3) 0.5608(3) 0.0316(18) Uani 1 1 d . . . . .
H6 H 0.297230 0.729954 0.574440 0.038 Uiso 1 1 calc R U . . .
C7 C 0.4347(2) 0.5170(3) 0.5184(3) 0.0219(14) Uani 1 1 d . . . . .
C8 C 0.4496(3) 0.5353(4) 0.5688(3) 0.042(2) Uani 1 1 d . U . . .
H8 H 0.445439 0.573734 0.580012 0.051 Uiso 1 1 calc R U . . .
C9 C 0.4702(3) 0.4982(3) 0.6023(3) 0.042(2) Uani 1 1 d . U . . .
H9 H 0.480059 0.510379 0.637320 0.051 Uiso 1 1 calc R U . . .
C10 C 0.4769(2) 0.4419(3) 0.5853(3) 0.0262(16) Uani 1 1 d . . . . .
C11 C 0.4616(3) 0.4246(4) 0.5347(4) 0.050(2) Uani 1 1 d . U . . .
H11 H 0.465368 0.386402 0.522805 0.060 Uiso 1 1 calc R U . . .
C12 C 0.4411(3) 0.4630(4) 0.5019(3) 0.051(2) Uani 1 1 d . U . . .
H12 H 0.431164 0.451362 0.466711 0.061 Uiso 1 1 calc R U . . .
C13 C 0.2767(2) 0.5267(3) 0.2792(3) 0.0197(14) Uani 1 1 d . . . . .
C14 C 0.2928(2) 0.5146(3) 0.2284(3) 0.0252(15) Uani 1 1 d . . . . .
H14 H 0.319045 0.531180 0.217008 0.030 Uiso 1 1 calc R U . . .
C15 C 0.2711(2) 0.4784(3) 0.1933(3) 0.0275(16) Uani 1 1 d . . . . .
H15 H 0.282433 0.468680 0.158213 0.033 Uiso 1 1 calc R U . . .
C16 C 0.2314(2) 0.4561(3) 0.2111(3) 0.0305(17) Uani 1 1 d . . . . .
C17 C 0.2164(2) 0.4669(3) 0.2625(3) 0.0317(17) Uani 1 1 d . . . . .
H17 H 0.190665 0.449505 0.274722 0.038 Uiso 1 1 calc R U . . .
C18 C 0.2388(3) 0.5038(3) 0.2976(3) 0.0342(18) Uani 1 1 d . . . . .
H18 H 0.228101 0.512787 0.333174 0.041 Uiso 1 1 calc R U . . .

loop_
_atom_site_aniso_label
_atom_site_aniso_U_11
_atom_site_aniso_U_22
_atom_site_aniso_U_33
_atom_site_aniso_U_23
_atom_site_aniso_U_13
_atom_site_aniso_U_12
Mo1 0.0209(3) 0.0284(3) 0.0222(3) 0.0010(3) -0.0012(2) 0.0036(3)
Mo2 0.0206(3) 0.0323(4) 0.0248(3) -0.0017(3) -0.0027(2) -0.0032(3)
Mo3 0.0200(3) 0.0360(4) 0.0217(3) -0.0006(3) -0.0045(2) -0.0024(3)
Mo4 0.0171(3) 0.0325(4) 0.0167(3) 0.0004(3) 0.0011(2) 0.0001(3)
Mo5 0.0114(3) 0.0338(4) 0.0200(3) -0.0004(3) 0.0030(2) 0.0008(2)
Mo6 0.0167(3) 0.0297(4) 0.0185(3) 0.0005(3) 0.0026(2) 0.0002(2)
Mo7 0.0146(3) 0.0324(4) 0.0228(3) 0.0000(3) 0.0030(2) 0.0051(2)
Mo8 0.0108(3) 0.0352(4) 0.0195(3) -0.0008(3) 0.0031(2) 0.0030(2)
Mo9 0.0161(3) 0.0330(4) 0.0173(3) 0.0013(3) -0.0020(2) 0.0040(2)
Mo10 0.0125(3) 0.0335(4) 0.0223(3) 0.0009(3) -0.0011(2) 0.0047(2)
Se1 0.0157(3) 0.0343(4) 0.0234(3) -0.0002(3) -0.0017(3) 0.0026(3)
As1 0.0139(3) 0.0292(4) 0.0183(3) -0.0011(3) 0.0007(3) 0.0026(3)
As2 0.0119(3) 0.0322(4) 0.0191(3) 0.0020(3) -0.0009(3) 0.0028(3)
As3 0.0094(3) 0.0296(4) 0.0163(3) 0.0004(3) 0.0008(2) 0.0006(3)
O00F 0.013(2) 0.028(2) 0.026(2) 0.002(2) 0.0001(18) 0.0014(18)
O1 0.018(2) 0.027(2) 0.019(2) 0.0002(19) -0.0003(18) 0.0009(19)
O2 0.016(2) 0.029(2) 0.021(2) -0.0016(19) -0.0010(18) -0.0005(19)
O3 0.019(2) 0.026(2) 0.023(2) -0.0015(19) -0.0027(18) -0.0004(19)
O4 0.017(2) 0.028(2) 0.021(2) -0.0032(19) -0.0025(18) 0.0024(19)
O5 0.016(2) 0.034(2) 0.031(2) 0.001(2) 0.0037(19) 0.0000(19)
O6 0.013(2) 0.038(2) 0.017(2) -0.0012(19) 0.0005(17) -0.0007(19)
O7 0.016(2) 0.022(2) 0.024(2) -0.0036(19) -0.0008(18) 0.0045(18)
O8 0.0114(19) 0.031(2) 0.0164(19) -0.0002(18) 0.0022(17) 0.0016(18)
O9 0.012(2) 0.032(2) 0.019(2) 0.0025(19) 0.0007(17) 0.0004(19)
O10 0.017(2) 0.031(2) 0.021(2) -0.0019(19) 0.0003(18) -0.0031(19)
O11 0.016(2) 0.029(2) 0.026(2) -0.001(2) -0.0021(18) 0.0008(19)
O12 0.020(2) 0.034(2) 0.023(2) -0.004(2) 0.0038(19) 0.006(2)
O13 0.025(3) 0.035(3) 0.028(2) 0.001(2) -0.007(2) 0.006(2)
O14 0.031(3) 0.036(3) 0.030(3) -0.003(2) -0.001(2) 0.003(2)
O15 0.034(3) 0.044(3) 0.025(2) -0.005(2) 0.000(2) -0.002(2)
O16 0.036(3) 0.045(3) 0.038(3) -0.001(3) -0.005(2) -0.016(3)
O17 0.034(3) 0.048(3) 0.027(2) -0.005(2) 0.002(2) -0.001(3)
O18 0.035(3) 0.048(3) 0.036(3) 0.005(3) -0.017(2) -0.007(3)
O19 0.029(3) 0.037(3) 0.024(2) 0.001(2) 0.006(2) -0.002(2)
O20 0.031(3) 0.039(3) 0.021(2) 0.007(2) 0.001(2) 0.002(2)
O21 0.031(3) 0.032(3) 0.025(2) 0.002(2) -0.001(2) -0.002(2)
O22 0.024(2) 0.028(3) 0.028(2) -0.001(2) 0.006(2) -0.001(2)
O23 0.023(3) 0.051(3) 0.025(2) -0.003(2) 0.001(2) 0.002(2)
O24 0.013(2) 0.039(3) 0.027(2) 0.003(2) 0.0033(19) -0.003(2)
O25 0.027(3) 0.045(3) 0.034(3) 0.005(2) 0.006(2) 0.015(2)
O26 0.026(3) 0.034(3) 0.027(2) -0.002(2) 0.007(2) 0.002(2)
O27 0.016(2) 0.045(3) 0.028(2) 0.000(2) 0.007(2) -0.002(2)
O28 0.017(2) 0.042(3) 0.024(2) -0.003(2) -0.0012(19) 0.008(2)
O29 0.025(3) 0.041(3) 0.027(2) -0.007(2) -0.011(2) 0.002(2)
O30 0.034(3) 0.042(3) 0.026(2) 0.006(2) 0.000(2) 0.006(2)
O31 0.020(2) 0.051(3) 0.028(2) 0.005(2) -0.002(2) 0.005(2)
O32 0.025(3) 0.033(3) 0.043(3) 0.006(2) 0.001(2) 0.013(2)
O33 0.019(2) 0.027(2) 0.023(2) 0.0018(19) -0.0008(18) 0.0022(19)
O34 0.028(2) 0.027(2) 0.024(2) -0.0001(19) -0.002(2) 0.001(2)
O35 0.019(2) 0.034(2) 0.028(2) 0.002(2) -0.0057(19) -0.003(2)
O36 0.025(2) 0.034(2) 0.020(2) 0.0003(19) 0.0026(19) -0.002(2)
O37 0.017(2) 0.025(2) 0.0182(19) -0.0014(18) 0.0026(17) 0.0021(18)
O38 0.026(2) 0.027(2) 0.024(2) 0.0010(19) 0.0059(19) -0.001(2)
O39 0.016(2) 0.033(2) 0.026(2) 0.004(2) 0.0052(18) -0.0004(19)
O40 0.025(2) 0.027(2) 0.020(2) 0.0000(19) 0.0015(18) 0.002(2)
N1 0.048(4) 0.041(4) 0.024(3) -0.005(3) 0.009(3) 0.004(3)
N2 0.012(3) 0.043(4) 0.028(3) 0.003(3) 0.005(2) 0.007(3)
N3 0.034(4) 0.039(4) 0.036(3) -0.003(3) -0.006(3) -0.014(3)
C1 0.017(3) 0.024(4) 0.028(3) -0.011(3) 0.003(3) 0.005(3)
C2 0.035(4) 0.043(5) 0.022(3) 0.005(4) 0.003(3) 0.014(4)
C3 0.052(5) 0.043(5) 0.024(4) 0.001(4) 0.000(4) 0.028(4)
C4 0.031(4) 0.037(4) 0.026(4) -0.002(3) 0.004(3) 0.007(3)
C5 0.044(5) 0.042(5) 0.024(4) 0.000(3) 0.002(4) 0.003(4)
C6 0.034(4) 0.038(4) 0.023(3) 0.003(3) 0.004(3) 0.013(4)
C7 0.015(3) 0.032(4) 0.018(3) 0.004(3) -0.002(3) 0.010(3)
C8 0.044(4) 0.047(4) 0.036(3) -0.001(3) -0.009(3) 0.004(3)
C9 0.048(4) 0.043(4) 0.036(3) -0.003(3) -0.017(3) 0.006(3)
C10 0.014(3) 0.041(4) 0.023(3) 0.010(3) 0.004(3) 0.000(3)
C11 0.058(4) 0.046(4) 0.047(4) -0.003(3) -0.010(3) 0.010(3)
C12 0.062(4) 0.052(4) 0.039(3) -0.004(3) -0.021(3) 0.007(4)
C13 0.011(3) 0.026(4) 0.022(3) -0.001(3) -0.008(3) 0.000(3)
C14 0.012(3) 0.039(4) 0.025(3) -0.004(3) -0.002(3) 0.001(3)
C15 0.021(4) 0.033(4) 0.029(4) -0.003(3) 0.000(3) 0.004(3)
C16 0.024(4) 0.045(5) 0.023(3) -0.001(3) -0.005(3) -0.005(3)
C17 0.025(4) 0.046(5) 0.024(4) 0.005(3) -0.001(3) -0.013(4)
C18 0.037(4) 0.041(5) 0.025(4) -0.009(4) 0.007(3) -0.010(4)

loop_
_atom_type_symbol
_atom_type_description
_atom_type_scat_dispersion_real
_atom_type_scat_dispersion_imag
_atom_type_scat_source
C C 0.0033 0.0016 'International Tables Vol C Tables 4.2.6.8 and 6.1.1.4'
H H 0.0000 0.0000 'International Tables Vol C Tables 4.2.6.8 and 6.1.1.4'
As As 0.0499 2.0058 'International Tables Vol C Tables 4.2.6.8 and 6.1.1.4'
Mo Mo -1.6832 0.6857 'International Tables Vol C Tables 4.2.6.8 and 6.1.1.4'
N N 0.0061 0.0033 'International Tables Vol C Tables 4.2.6.8 and 6.1.1.4'
O O 0.0106 0.0060 'International Tables Vol C Tables 4.2.6.8 and 6.1.1.4'
Se Se -0.0929 2.2259 'International Tables Vol C Tables 4.2.6.8 and 6.1.1.4'

loop_
_geom_angle_atom_site_label_1
_geom_angle_atom_site_label_2
_geom_angle_atom_site_label_3
_geom_angle
_geom_angle_site_symmetry_1
_geom_angle_site_symmetry_3
_geom_angle_publ_flag
O10 Mo1 O1 78.28(16) . . ?
O13 Mo1 O1 88.2(2) . . ?
O13 Mo1 O10 162.4(2) . . ?
O13 Mo1 O33 93.2(2) . . ?
O13 Mo1 O34 102.2(2) . . ?
O14 Mo1 O1 164.8(2) . . ?
O14 Mo1 O10 88.9(2) . . ?
O14 Mo1 O13 102.5(2) . . ?
O14 Mo1 O33 97.0(2) . . ?
O14 Mo1 O34 104.3(2) . . ?
O33 Mo1 O1 71.39(16) . . ?
O33 Mo1 O10 71.87(16) . . ?
O34 Mo1 O1 83.58(18) . . ?
O34 Mo1 O10 87.59(18) . . ?
O34 Mo1 O33 150.13(19) . . ?
O11 Mo2 O2 78.99(16) . . ?
O15 Mo2 O2 91.4(2) . . ?
O15 Mo2 O11 169.6(2) . . ?
O15 Mo2 O16 103.5(3) . . ?
O15 Mo2 O34 93.5(2) . . ?
O15 Mo2 O35 98.1(2) . . ?
O16 Mo2 O2 163.6(2) . . ?
O16 Mo2 O11 86.5(2) . . ?
O16 Mo2 O34 102.3(2) . . ?
O16 Mo2 O35 98.2(2) . . ?
O34 Mo2 O2 83.31(18) . . ?
O34 Mo2 O11 81.42(18) . . ?
O35 Mo2 O2 72.55(18) . . ?
O35 Mo2 O11 83.00(18) . . ?
O35 Mo2 O34 153.3(2) . . ?
O5 Mo3 O2 78.89(17) . . ?
O17 Mo3 O2 89.0(2) . . ?
O17 Mo3 O5 166.8(2) . . ?
O17 Mo3 O35 97.1(2) . . ?
O17 Mo3 O36 91.8(2) . . ?
O18 Mo3 O2 167.8(2) . . ?
O18 Mo3 O5 90.6(2) . . ?
O18 Mo3 O17 101.9(3) . . ?
O18 Mo3 O35 100.9(2) . . ?
O18 Mo3 O36 102.2(2) . . ?
O35 Mo3 O2 72.05(17) . . ?
O35 Mo3 O5 84.35(19) . . ?
O35 Mo3 O36 152.91(18) . . ?
O36 Mo3 O2 82.64(17) . . ?
O36 Mo3 O5 81.38(18) . . ?
O4 Mo4 O3 76.96(16) . . ?
O19 Mo4 O3 87.7(2) . . ?
O19 Mo4 O4 160.6(2) . . ?
O19 Mo4 O20 102.6(2) . . ?
O19 Mo4 O36 104.5(2) . . ?
O19 Mo4 O37 93.4(2) . . ?
O20 Mo4 O3 164.0(2) . . ?
O20 Mo4 O4 90.1(2) . . ?
O20 Mo4 O36 103.2(2) . . ?
O20 Mo4 O37 95.9(2) . . ?
O36 Mo4 O3 85.59(18) . . ?
O36 Mo4 O4 86.34(18) . . ?
O36 Mo4 O37 150.06(18) . . ?
O37 Mo4 O3 71.11(16) . . ?
O37 Mo4 O4 70.59(16) . . ?
O00F Mo5 O3 85.27(18) . . ?
O00F Mo5 O8 83.91(17) . . ?
O00F Mo5 O37 150.28(18) . . ?
O3 Mo5 O8 77.13(16) . . ?
O23 Mo5 O00F 102.1(2) . . ?
O23 Mo5 O3 89.3(2) . . ?
O23 Mo5 O8 164.8(2) . . ?
O23 Mo5 O24 102.6(2) . . ?
O23 Mo5 O37 97.9(2) . . ?
O24 Mo5 O00F 101.2(2) . . ?
O24 Mo5 O3 164.8(2) . . ?
O24 Mo5 O8 89.77(19) . . ?
O24 Mo5 O37 95.5(2) . . ?
O37 Mo5 O3 73.16(17) . . ?
O37 Mo5 O8 71.70(16) . . ?
O4 Mo6 O8 76.90(16) . . ?
O21 Mo6 O4 89.8(2) . . ?
O21 Mo6 O8 163.9(2) . . ?
O21 Mo6 O37 94.9(2) . . ?
O21 Mo6 O38 102.4(2) . . ?
O22 Mo6 O4 162.4(2) . . ?
O22 Mo6 O8 89.16(19) . . ?
O22 Mo6 O21 102.0(2) . . ?
O22 Mo6 O37 94.8(2) . . ?
O22 Mo6 O38 102.9(2) . . ?
O37 Mo6 O4 70.98(17) . . ?
O37 Mo6 O8 72.29(16) . . ?
O38 Mo6 O4 86.94(19) . . ?
O38 Mo6 O8 86.18(18) . . ?
O38 Mo6 O37 151.89(19) . . ?
O6 Mo7 O9 78.77(16) . . ?
O25 Mo7 O6 91.6(2) . . ?
O25 Mo7 O9 168.1(2) . . ?
O25 Mo7 O26 102.5(2) . . ?
O25 Mo7 O38 102.1(2) . . ?
O25 Mo7 O39 98.5(2) . . ?
O26 Mo7 O6 165.8(2) . . ?
O26 Mo7 O9 87.1(2) . . ?
O26 Mo7 O38 95.1(2) . . ?
O26 Mo7 O39 97.5(2) . . ?
O38 Mo7 O6 83.30(18) . . ?
O38 Mo7 O9 83.99(17) . . ?
O39 Mo7 O6 78.61(18) . . ?
O39 Mo7 O9 72.76(17) . . ?
O39 Mo7 O38 152.8(2) . . ?
O12 Mo8 O9 80.53(17) . . ?
O27 Mo8 O9 163.86(19) . . ?
O27 Mo8 O12 85.4(2) . . ?
O27 Mo8 O28 102.1(2) . . ?
O27 Mo8 O39 99.0(2) . . ?
O27 Mo8 O40 104.9(2) . . ?
O28 Mo8 O9 92.63(19) . . ?
O28 Mo8 O12 171.3(2) . . ?
O28 Mo8 O39 96.9(2) . . ?
O28 Mo8 O40 92.6(2) . . ?
O39 Mo8 O9 72.31(16) . . ?
O39 Mo8 O12 86.17(18) . . ?
O39 Mo8 O40 151.80(18) . . ?
O40 Mo8 O9 80.79(17) . . ?
O40 Mo8 O12 81.13(18) . . ?
O10 Mo9 O7 78.01(16) . . ?
O29 Mo9 O7 86.4(2) . . ?
O29 Mo9 O10 162.6(2) . . ?
O29 Mo9 O30 103.0(2) . . ?
O29 Mo9 O33 95.8(2) . . ?
O29 Mo9 O40 102.3(2) . . ?
O30 Mo9 O7 164.1(2) . . ?
O30 Mo9 O10 90.6(2) . . ?
O30 Mo9 O33 94.7(2) . . ?
O30 Mo9 O40 103.0(2) . . ?
O33 Mo9 O7 71.32(16) . . ?
O33 Mo9 O10 71.84(16) . . ?
O40 Mo9 O7 87.17(18) . . ?
O40 Mo9 O10 84.98(18) . . ?
O40 Mo9 O33 150.93(18) . . ?
O00F Mo10 O1 84.07(17) . . ?
O00F Mo10 O7 84.83(17) . . ?
O00F Mo10 O33 150.83(18) . . ?
O1 Mo10 O7 76.93(16) . . ?
O31 Mo10 O00F 101.3(2) . . ?
O31 Mo10 O1 165.5(2) . . ?
O31 Mo10 O7 90.1(2) . . ?
O31 Mo10 O33 97.0(2) . . ?
O32 Mo10 O00F 100.8(2) . . ?
O32 Mo10 O1 89.3(2) . . ?
O32 Mo10 O7 164.6(2) . . ?
O32 Mo10 O31 102.7(2) . . ?
O32 Mo10 O33 97.1(2) . . ?
O33 Mo10 O1 73.23(16) . . ?
O33 Mo10 O7 72.54(17) . . ?
O11 Se1 O10 97.8(2) . . ?
O11 Se1 O12 101.0(2) . . ?
O12 Se1 O10 100.8(2) . . ?
O1 As1 C1 111.7(3) . . ?
O2 As1 O1 107.8(2) . . ?
O2 As1 C1 107.1(3) . . ?
O3 As1 O1 110.6(2) . . ?
O3 As1 O2 108.4(2) . . ?
O3 As1 C1 111.1(3) . . ?
O4 As2 C7 108.2(3) . . ?
O5 As2 O4 110.9(2) . . ?
O5 As2 O6 108.6(2) . . ?
O5 As2 C7 113.3(3) . . ?
O6 As2 O4 107.5(2) . . ?
O6 As2 C7 108.1(2) . . ?
O7 As3 O8 108.7(2) . . ?
O7 As3 O9 106.3(2) . . ?
O7 As3 C13 112.8(2) . . ?
O8 As3 O9 111.3(2) . . ?
O8 As3 C13 108.7(2) . . ?
O9 As3 C13 109.0(2) . . ?
Mo5 O00F Mo10 162.7(3) . . ?
Mo10 O1 Mo1 95.74(15) . . ?
As1 O1 Mo1 130.6(2) . . ?
As1 O1 Mo10 132.6(2) . . ?
Mo2 O2 Mo3 90.96(15) . . ?
As1 O2 Mo2 129.9(2) . . ?
As1 O2 Mo3 131.0(2) . . ?
Mo5 O3 Mo4 96.95(17) . . ?
As1 O3 Mo4 130.0(2) . . ?
As1 O3 Mo5 131.1(2) . . ?
Mo4 O4 Mo6 100.53(18) . . ?
As2 O4 Mo4 124.7(2) . . ?
As2 O4 Mo6 129.2(2) . . ?
As2 O5 Mo3 134.5(3) . . ?
As2 O6 Mo7 137.4(3) . . ?
Mo10 O7 Mo9 96.48(16) . . ?
As3 O7 Mo9 128.7(2) . . ?
As3 O7 Mo10 131.6(2) . . ?
Mo6 O8 Mo5 96.85(15) . . ?
As3 O8 Mo5 133.2(2) . . ?
As3 O8 Mo6 128.3(2) . . ?
Mo7 O9 Mo8 91.30(15) . . ?
As3 O9 Mo7 128.0(2) . . ?
As3 O9 Mo8 135.8(2) . . ?
Mo9 O10 Mo1 98.95(17) . . ?
Se1 O10 Mo1 124.4(2) . . ?
Se1 O10 Mo9 124.6(2) . . ?
Se1 O11 Mo2 125.3(2) . . ?
Se1 O12 Mo8 128.2(3) . . ?
Mo1 O33 Mo9 110.3(2) . . ?
Mo10 O33 Mo1 112.7(2) . . ?
Mo10 O33 Mo9 112.8(2) . . ?
Mo1 O34 Mo2 158.1(3) . . ?
Mo3 O35 Mo2 118.1(2) . . ?
Mo4 O36 Mo3 162.0(3) . . ?
Mo5 O37 Mo4 112.1(2) . . ?
Mo5 O37 Mo6 112.44(19) . . ?
Mo6 O37 Mo4 110.40(19) . . ?
Mo6 O38 Mo7 159.3(3) . . ?
Mo8 O39 Mo7 118.0(2) . . ?
Mo9 O40 Mo8 161.4(3) . . ?
H1A N1 H1B 109.5 . . ?
H1A N1 H1C 109.5 . . ?
H1B N1 H1C 109.5 . . ?
C4 N1 H1A 109.5 . . ?
C4 N1 H1B 109.5 . . ?
C4 N1 H1C 109.5 . . ?
H2A N2 H2B 109.5 . . ?
H2A N2 H2C 109.5 . . ?
H2B N2 H2C 109.5 . . ?
C10 N2 H2A 109.5 . . ?
C10 N2 H2B 109.5 . . ?
C10 N2 H2C 109.5 . . ?
H3A N3 H3B 109.5 . . ?
H3A N3 H3C 109.5 . . ?
H3B N3 H3C 109.5 . . ?
C16 N3 H3A 109.5 . . ?
C16 N3 H3B 109.5 . . ?
C16 N3 H3C 109.5 . . ?
C2 C1 As1 120.2(5) . . ?
C6 C1 As1 117.5(5) . . ?
C6 C1 C2 122.1(6) . . ?
C1 C2 H2 120.5 . . ?
C3 C2 C1 119.0(7) . . ?
C3 C2 H2 120.5 . . ?
C2 C3 H3 120.5 . . ?
C2 C3 C4 118.9(7) . . ?
C4 C3 H3 120.5 . . ?
C3 C4 N1 117.9(7) . . ?
C5 C4 N1 119.9(7) . . ?
C5 C4 C3 122.1(7) . . ?
C4 C5 H5 120.2 . . ?
C4 C5 C6 119.6(7) . . ?
C6 C5 H5 120.2 . . ?
C1 C6 C5 118.2(7) . . ?
C1 C6 H6 120.9 . . ?
C5 C6 H6 120.9 . . ?
C8 C7 As2 120.0(6) . . ?
C12 C7 As2 119.4(5) . . ?
C12 C7 C8 120.6(7) . . ?
C7 C8 H8 120.3 . . ?
C9 C8 C7 119.5(8) . . ?
C9 C8 H8 120.3 . . ?
C8 C9 H9 119.9 . . ?
C8 C9 C10 120.2(7) . . ?
C10 C9 H9 119.9 . . ?
C9 C10 N2 120.5(6) . . ?
C11 C10 N2 120.4(7) . . ?
C11 C10 C9 119.1(7) . . ?
C10 C11 H11 120.3 . . ?
C12 C11 C10 119.3(8) . . ?
C12 C11 H11 120.3 . . ?
C7 C12 C11 121.3(8) . . ?
C7 C12 H12 119.3 . . ?
C11 C12 H12 119.3 . . ?
C14 C13 As3 118.4(5) . . ?
C14 C13 C18 122.1(6) . . ?
C18 C13 As3 119.5(5) . . ?
C13 C14 H14 119.9 . . ?
C13 C14 C15 120.2(6) . . ?
C15 C14 H14 119.9 . . ?
C14 C15 H15 121.0 . . ?
C14 C15 C16 118.1(6) . . ?
C16 C15 H15 121.0 . . ?
C15 C16 N3 116.7(6) . . ?
C17 C16 N3 122.1(7) . . ?
C17 C16 C15 121.1(7) . . ?
C16 C17 H17 120.0 . . ?
C16 C17 C18 119.9(7) . . ?
C18 C17 H17 120.0 . . ?
C13 C18 C17 118.4(6) . . ?
C13 C18 H18 120.8 . . ?
C17 C18 H18 120.8 . . ?

loop_
_geom_bond_atom_site_label_1
_geom_bond_atom_site_label_2
_geom_bond_distance
_geom_bond_site_symmetry_2
_geom_bond_publ_flag
Mo1 O1 2.329(4) . ?
Mo1 O10 2.249(5) . ?
Mo1 O13 1.704(5) . ?
Mo1 O14 1.696(5) . ?
Mo1 O33 2.067(4) . ?
Mo1 O34 1.852(5) . ?
Mo2 O2 2.287(4) . ?
Mo2 O11 2.209(4) . ?
Mo2 O15 1.697(5) . ?
Mo2 O16 1.719(5) . ?
Mo2 O34 1.963(5) . ?
Mo2 O35 1.948(5) . ?
Mo3 O2 2.342(4) . ?
Mo3 O5 2.182(5) . ?
Mo3 O17 1.724(5) . ?
Mo3 O18 1.691(5) . ?
Mo3 O35 1.900(5) . ?
Mo3 O36 1.972(5) . ?
Mo4 O3 2.320(4) . ?
Mo4 O4 2.213(4) . ?
Mo4 O19 1.704(5) . ?
Mo4 O20 1.719(5) . ?
Mo4 O36 1.827(5) . ?
Mo4 O37 2.088(4) . ?
Mo5 O00F 1.872(4) . ?
Mo5 O3 2.258(4) . ?
Mo5 O8 2.301(4) . ?
Mo5 O23 1.697(5) . ?
Mo5 O24 1.707(5) . ?
Mo5 O37 2.045(4) . ?
Mo6 O4 2.217(5) . ?
Mo6 O8 2.260(4) . ?
Mo6 O21 1.704(5) . ?
Mo6 O22 1.701(5) . ?
Mo6 O37 2.060(4) . ?
Mo6 O38 1.853(4) . ?
Mo7 O6 2.180(4) . ?
Mo7 O9 2.297(4) . ?
Mo7 O25 1.703(5) . ?
Mo7 O26 1.711(5) . ?
Mo7 O38 1.947(4) . ?
Mo7 O39 1.939(4) . ?
Mo8 O9 2.330(4) . ?
Mo8 O12 2.188(5) . ?
Mo8 O27 1.703(5) . ?
Mo8 O28 1.723(5) . ?
Mo8 O39 1.920(4) . ?
Mo8 O40 1.943(5) . ?
Mo9 O7 2.305(4) . ?
Mo9 O10 2.234(4) . ?
Mo9 O29 1.690(5) . ?
Mo9 O30 1.703(5) . ?
Mo9 O33 2.086(4) . ?
Mo9 O40 1.834(5) . ?
Mo10 O00F 1.884(4) . ?
Mo10 O1 2.271(4) . ?
Mo10 O7 2.291(4) . ?
Mo10 O31 1.699(5) . ?
Mo10 O32 1.694(5) . ?
Mo10 O33 2.031(4) . ?
Se1 O10 1.746(4) . ?
Se1 O11 1.681(4) . ?
Se1 O12 1.690(4) . ?
As1 O1 1.693(4) . ?
As1 O2 1.686(4) . ?
As1 O3 1.679(5) . ?
As1 C1 1.907(6) . ?
As2 O4 1.696(4) . ?
As2 O5 1.654(5) . ?
As2 O6 1.671(4) . ?
As2 C7 1.926(6) . ?
As3 O7 1.676(4) . ?
As3 O8 1.686(4) . ?
As3 O9 1.695(4) . ?
As3 C13 1.919(6) . ?
N1 H1A 0.9100 . ?
N1 H1B 0.9100 . ?
N1 H1C 0.9100 . ?
N1 C4 1.465(9) . ?
N2 H2A 0.9100 . ?
N2 H2B 0.9100 . ?
N2 H2C 0.9100 . ?
N2 C10 1.459(9) . ?
N3 H3A 0.9100 . ?
N3 H3B 0.9100 . ?
N3 H3C 0.9100 . ?
N3 C16 1.444(9) . ?
C1 C2 1.387(10) . ?
C1 C6 1.382(9) . ?
C2 H2 0.9500 . ?
C2 C3 1.376(10) . ?
C3 H3 0.9500 . ?
C3 C4 1.401(10) . ?
C4 C5 1.352(10) . ?
C5 H5 0.9500 . ?
C5 C6 1.405(10) . ?
C6 H6 0.9500 . ?
C7 C8 1.379(10) . ?
C7 C12 1.343(11) . ?
C8 H8 0.9500 . ?
C8 C9 1.354(11) . ?
C9 H9 0.9500 . ?
C9 C10 1.399(11) . ?
C10 C11 1.379(11) . ?
C11 H11 0.9500 . ?
C11 C12 1.362(12) . ?
C12 H12 0.9500 . ?
C13 C14 1.362(9) . ?
C13 C18 1.379(10) . ?
C14 H14 0.9500 . ?
C14 C15 1.384(9) . ?
C15 H15 0.9500 . ?
C15 C16 1.415(10) . ?
C16 C17 1.359(10) . ?
C17 H17 0.9500 . ?
C17 C18 1.403(10) . ?
C18 H18 0.9500 . ?

loop_
_geom_torsion_atom_site_label_1
_geom_torsion_atom_site_label_2
_geom_torsion_atom_site_label_3
_geom_torsion_atom_site_label_4
_geom_torsion
_geom_torsion_site_symmetry_1
_geom_torsion_site_symmetry_2
_geom_torsion_site_symmetry_3
_geom_torsion_site_symmetry_4
_geom_torsion_publ_flag
As1 C1 C2 C3 -169.3(6) . . . . ?
As1 C1 C6 C5 170.6(6) . . . . ?
As2 C7 C8 C9 -177.2(7) . . . . ?
As2 C7 C12 C11 177.4(7) . . . . ?
As3 C13 C14 C15 -179.8(5) . . . . ?
As3 C13 C18 C17 179.8(6) . . . . ?
O1 Mo1 O34 Mo2 56.9(7) . . . . ?
O1 Mo10 O00F Mo5 -40.1(9) . . . . ?
O1 As1 O2 Mo2 52.4(3) . . . . ?
O1 As1 O2 Mo3 -168.6(3) . . . . ?
O1 As1 O3 Mo4 161.5(3) . . . . ?
O1 As1 O3 Mo5 -38.2(4) . . . . ?
O2 Mo3 O35 Mo2 22.3(2) . . . . ?
O2 As1 O1 Mo1 -42.1(4) . . . . ?
O2 As1 O1 Mo10 153.0(3) . . . . ?
O2 As1 O3 Mo4 43.5(3) . . . . ?
O2 As1 O3 Mo5 -156.2(3) . . . . ?
O3 Mo4 O36 Mo3 -41.8(9) . . . . ?
O3 Mo5 O00F Mo10 37.9(9) . . . . ?
O3 As1 O1 Mo1 -160.5(3) . . . . ?
O3 As1 O1 Mo10 34.7(4) . . . . ?
O3 As1 O2 Mo2 172.1(3) . . . . ?
O3 As1 O2 Mo3 -48.9(3) . . . . ?
O4 Mo4 O36 Mo3 35.4(9) . . . . ?
O4 Mo6 O38 Mo7 -29.5(8) . . . . ?
O4 As2 O5 Mo3 43.9(4) . . . . ?
O4 As2 O6 Mo7 -38.1(4) . . . . ?
O5 Mo3 O35 Mo2 102.5(3) . . . . ?
O5 As2 O4 Mo4 -48.7(3) . . . . ?
O5 As2 O4 Mo6 162.9(3) . . . . ?
O5 As2 O6 Mo7 -158.1(3) . . . . ?
O6 As2 O4 Mo4 -167.3(3) . . . . ?
O6 As2 O4 Mo6 44.3(3) . . . . ?
O6 As2 O5 Mo3 161.8(3) . . . . ?
O7 Mo9 O40 Mo8 -41.4(8) . . . . ?
O7 Mo10 O00F Mo5 37.3(9) . . . . ?
O7 As3 O8 Mo5 37.0(4) . . . . ?
O7 As3 O8 Mo6 -161.2(3) . . . . ?
O7 As3 O9 Mo7 167.5(3) . . . . ?
O7 As3 O9 Mo8 -45.0(4) . . . . ?
O8 Mo5 O00F Mo10 -39.6(9) . . . . ?
O8 Mo6 O38 Mo7 47.6(8) . . . . ?
O8 As3 O7 Mo9 164.3(3) . . . . ?
O8 As3 O7 Mo10 -40.9(3) . . . . ?
O8 As3 O9 Mo7 49.3(3) . . . . ?
O8 As3 O9 Mo8 -163.2(3) . . . . ?
O9 As3 O7 Mo9 44.4(3) . . . . ?
O9 As3 O7 Mo10 -160.8(3) . . . . ?
O9 As3 O8 Mo5 153.8(3) . . . . ?
O9 As3 O8 Mo6 -44.4(3) . . . . ?
O10 Mo1 O34 Mo2 -21.6(7) . . . . ?
O10 Mo9 O40 Mo8 36.8(8) . . . . ?
O10 Se1 O11 Mo2 79.7(3) . . . . ?
O10 Se1 O12 Mo8 -70.3(3) . . . . ?
O11 Se1 O10 Mo1 -61.8(3) . . . . ?
O11 Se1 O10 Mo9 163.7(3) . . . . ?
O11 Se1 O12 Mo8 -170.5(3) . . . . ?
O12 Se1 O10 Mo1 -164.6(3) . . . . ?
O12 Se1 O10 Mo9 60.8(3) . . . . ?
O12 Se1 O11 Mo2 -177.7(3) . . . . ?
O13 Mo1 O34 Mo2 143.6(7) . . . . ?
O14 Mo1 O34 Mo2 -109.9(7) . . . . ?
O17 Mo3 O35 Mo2 -64.3(3) . . . . ?
O18 Mo3 O35 Mo2 -168.0(3) . . . . ?
O19 Mo4 O36 Mo3 -128.3(9) . . . . ?
O20 Mo4 O36 Mo3 124.7(9) . . . . ?
O21 Mo6 O38 Mo7 -118.6(8) . . . . ?
O22 Mo6 O38 Mo7 135.8(8) . . . . ?
O23 Mo5 O00F Mo10 126.2(9) . . . . ?
O24 Mo5 O00F Mo10 -128.1(9) . . . . ?
O29 Mo9 O40 Mo8 -127.2(9) . . . . ?
O30 Mo9 O40 Mo8 126.2(8) . . . . ?
O31 Mo10 O00F Mo5 126.4(9) . . . . ?
O32 Mo10 O00F Mo5 -128.2(9) . . . . ?
O33 Mo1 O34 Mo2 24.1(10) . . . . ?
O33 Mo9 O40 Mo8 0.1(11) . . . . ?
O33 Mo10 O00F Mo5 -1.4(11) . . . . ?
O36 Mo3 O35 Mo2 44.1(6) . . . . ?
O37 Mo4 O36 Mo3 -3.5(12) . . . . ?
O37 Mo5 O00F Mo10 -5.1(11) . . . . ?
O37 Mo6 O38 Mo7 8.1(11) . . . . ?
N1 C4 C5 C6 -175.4(7) . . . . ?
N2 C10 C11 C12 -177.0(8) . . . . ?
N3 C16 C17 C18 -179.1(7) . . . . ?
C1 As1 O1 Mo1 75.3(4) . . . . ?
C1 As1 O1 Mo10 -89.6(4) . . . . ?
C1 As1 O2 Mo2 -68.0(4) . . . . ?
C1 As1 O2 Mo3 71.1(4) . . . . ?
C1 As1 O3 Mo4 -73.9(4) . . . . ?
C1 As1 O3 Mo5 86.4(4) . . . . ?
C1 C2 C3 C4 -2.7(12) . . . . ?
C2 C1 C6 C5 -3.3(11) . . . . ?
C2 C3 C4 N1 176.6(7) . . . . ?
C2 C3 C4 C5 -0.1(13) . . . . ?
C3 C4 C5 C6 1.2(13) . . . . ?
C4 C5 C6 C1 0.4(12) . . . . ?
C6 C1 C2 C3 4.4(12) . . . . ?
C7 As2 O4 Mo4 76.2(3) . . . . ?
C7 As2 O4 Mo6 -72.2(3) . . . . ?
C7 As2 O5 Mo3 -78.0(4) . . . . ?
C7 As2 O6 Mo7 78.6(4) . . . . ?
C7 C8 C9 C10 1.1(13) . . . . ?
C8 C7 C12 C11 1.3(14) . . . . ?
C8 C9 C10 N2 177.1(7) . . . . ?
C8 C9 C10 C11 -1.1(13) . . . . ?
C9 C10 C11 C12 1.2(13) . . . . ?
C10 C11 C12 C7 -1.4(15) . . . . ?
C12 C7 C8 C9 -1.2(13) . . . . ?
C13 As3 O7 Mo9 -75.1(4) . . . . ?
C13 As3 O7 Mo10 79.8(4) . . . . ?
C13 As3 O8 Mo5 -86.2(4) . . . . ?
C13 As3 O8 Mo6 75.7(3) . . . . ?
C13 As3 O9 Mo7 -70.7(3) . . . . ?
C13 As3 O9 Mo8 76.9(4) . . . . ?
C13 C14 C15 C16 2.0(10) . . . . ?
C14 C13 C18 C17 0.0(11) . . . . ?
C14 C15 C16 N3 179.0(6) . . . . ?
C14 C15 C16 C17 -4.2(11) . . . . ?
C15 C16 C17 C18 4.3(12) . . . . ?
C16 C17 C18 C13 -2.2(12) . . . . ?
C18 C13 C14 C15 0.0(11) . . . . ?

loop_
_platon_squeeze_void_nr
_platon_squeeze_void_average_x
_platon_squeeze_void_average_y
_platon_squeeze_void_average_z
_platon_squeeze_void_volume
_platon_squeeze_void_count_electrons
_platon_squeeze_void_content
1 0.000 0.500 0.749 4504 1749 ' '
2 0.500 0.000 0.207 4490 1746 ' '
